data_4077177
loop_
_publ_author_name
'Volland, Martin A. O.'
'Kudis, Steffen'
'Helmchen, G\"unter'
'Hyla-Kryspin, Isabella'
'Rominger, Frank'
'Gleiter, Rolf'

_publ_section_title
;
 Structure and Bonding Properties of the Complex
 (\h5-Diphenylfulvene)Mn(CO)3+
;
_journal_issue 1
_journal_name_full Organometallics
_journal_page_first 227
_journal_paper_doi 10.1021/om000587q
_journal_volume 20
_journal_year 2001
_chemical_formula_sum 'C54 H28 B Cl2 F24 Mn O3'
_chemical_formula_weight 1317.41
_chemical_name_systematic
;

 ?

;
_space_group_IT_number 2
_symmetry_cell_setting triclinic
_symmetry_space_group_name_Hall '-P 1'
_symmetry_space_group_name_H-M 'P -1'
_atom_sites_solution_hydrogens geom
_atom_sites_solution_primary direct
_atom_sites_solution_secondary difmap
_audit_creation_method SHELXL-97
_cell_angle_alpha 75.7330(10)
_cell_angle_beta 77.7700(10)
_cell_angle_gamma 71.5650(10)
_cell_formula_units_Z 2
_cell_length_a 12.6457(8)
_cell_length_b 14.0369(9)
_cell_length_c 16.6141(10)
_cell_measurement_temperature 200(2)
_cell_volume 2682.6(3)
_computing_cell_refinement 'Bruker SMART'
_computing_data_collection 'Bruker SMART'
_computing_data_reduction 'Bruker SHELXTL'
_computing_molecular_graphics 'Bruker SHELXTL'
_computing_publication_material 'Bruker SHELXTL'
_computing_structure_refinement 'SHELXL-97 (Sheldrick, 1997)'
_computing_structure_solution 'SHELXS-97 (Sheldrick, 1990)'
_diffrn_ambient_temperature 200(2)
_diffrn_measured_fraction_theta_full 0.884
_diffrn_measured_fraction_theta_max 0.884
_diffrn_measurement_device_type 'CCD area detector'
_diffrn_measurement_method 'phi and omega scans'
_diffrn_radiation_monochromator graphite
_diffrn_radiation_source 'fine-focus sealed tube'
_diffrn_radiation_type MoK\a
_diffrn_radiation_wavelength 0.71073
_diffrn_reflns_av_R_equivalents 0.0339
_diffrn_reflns_av_sigmaI/netI 0.0604
_diffrn_reflns_limit_h_max 15
_diffrn_reflns_limit_h_min -14
_diffrn_reflns_limit_k_max 16
_diffrn_reflns_limit_k_min -17
_diffrn_reflns_limit_l_max 19
_diffrn_reflns_limit_l_min -20
_diffrn_reflns_number 20108
_diffrn_reflns_theta_full 25.62
_diffrn_reflns_theta_max 25.62
_diffrn_reflns_theta_min 1.56
_exptl_absorpt_coefficient_mu 0.474
_exptl_absorpt_correction_T_max 0.97
_exptl_absorpt_correction_T_min 0.74
_exptl_absorpt_correction_type empirical
_exptl_absorpt_process_details 'Blessing, Acta Cryst. (1995) A51 33-38.'
_exptl_crystal_colour black
_exptl_crystal_density_diffrn 1.631
_exptl_crystal_density_method 'not measured'
_exptl_crystal_description polyhedron
_exptl_crystal_F_000 1312
_exptl_crystal_size_max .36
_exptl_crystal_size_mid .24
_exptl_crystal_size_min .07
_refine_diff_density_max 0.476
_refine_diff_density_min -0.344
_refine_diff_density_rms 0.053
_refine_ls_extinction_method none
_refine_ls_goodness_of_fit_ref 1.008
_refine_ls_hydrogen_treatment noref
_refine_ls_matrix_type full
_refine_ls_number_parameters 878
_refine_ls_number_reflns 8933
_refine_ls_number_restraints 1332
_refine_ls_restrained_S_all 1.279
_refine_ls_R_factor_all 0.0889
_refine_ls_R_factor_gt 0.0457
_refine_ls_shift/su_max 3.795
_refine_ls_shift/su_mean 0.192
_refine_ls_structure_factor_coef Fsqd
_refine_ls_weighting_details 'calc w=1/[\s^2^(Fo^2^)+(0.0512P)^2^+1.0873P] where P=(Fo^2^+2Fc^2^)/3'
_refine_ls_weighting_scheme calc
_refine_ls_wR_factor_gt 0.0983
_refine_ls_wR_factor_ref 0.1161
_reflns_number_gt 5767
_reflns_number_total 8933
_reflns_threshold_expression >2sigma(I)
_cod_data_source_file om000587q.cif
_cod_data_source_block sk4_2b
_cod_depositor_comments
;
The following automatic conversions were performed:

'_symmetry_cell_setting' value 'Triclinic' changed to 'triclinic'
according to /home/saulius/struct/CIF-dictionaries/cif_core.dic
dictionary named 'cif_core.dic' version 2.4.2 from 2011-04-26.

Automatic conversion script
Id: cif_fix_values 1715 2011-07-08 13:25:40Z adriana 
;
_cod_original_sg_symbol_H-M P-1
_cod_database_code 4077177

loop_
_symmetry_equiv_pos_as_xyz
'x, y, z'
'-x, -y, -z'

loop_
_atom_site_label
_atom_site_type_symbol
_atom_site_fract_x
_atom_site_fract_y
_atom_site_fract_z
_atom_site_U_iso_or_equiv
_atom_site_adp_type
_atom_site_occupancy
_atom_site_symmetry_multiplicity
_atom_site_calc_flag
_atom_site_refinement_flags
_atom_site_disorder_assembly
_atom_site_disorder_group
Mn1 Mn 0.29262(5) 0.31636(5) 0.61203(4) 0.03335(19) Uani 1 1 d . . .
C1 C 0.2031(4) 0.4327(4) 0.6459(3) 0.0383(11) Uani 1 1 d . . .
O1 O 0.1452(3) 0.5071(2) 0.66491(19) 0.0501(8) Uani 1 1 d . . .
C2 C 0.2557(4) 0.2307(4) 0.7089(3) 0.0473(12) Uani 1 1 d . . .
O2 O 0.2403(3) 0.1747(3) 0.7689(2) 0.0782(12) Uani 1 1 d . . .
C3 C 0.1735(4) 0.3140(3) 0.5685(3) 0.0428(11) Uani 1 1 d . . .
O3 O 0.0981(3) 0.3143(3) 0.5414(2) 0.0628(10) Uani 1 1 d . . .
C4 C 0.4278(3) 0.3801(3) 0.5498(2) 0.0365(10) Uani 1 1 d . . .
H4 H 0.4264 0.4486 0.5480 0.044 Uiso 1 1 calc R . .
C5 C 0.3926(4) 0.3465(4) 0.4904(3) 0.0459(12) Uani 1 1 d . . .
H5 H 0.3642 0.3882 0.4409 0.055 Uiso 1 1 calc R . .
C6 C 0.4062(4) 0.2400(4) 0.5161(3) 0.0457(12) Uani 1 1 d . . .
H6 H 0.3886 0.1984 0.4865 0.055 Uiso 1 1 calc R . .
C7 C 0.4494(4) 0.2061(3) 0.5916(3) 0.0392(11) Uani 1 1 d . . .
H7 H 0.4649 0.1379 0.6227 0.047 Uiso 1 1 calc R . .
C8 C 0.4668(3) 0.2928(3) 0.6150(2) 0.0335(10) Uani 1 1 d . . .
C9 C 0.4971(3) 0.2932(3) 0.6921(2) 0.0319(10) Uani 1 1 d . . .
C10 C 0.5348(3) 0.1972(3) 0.7513(3) 0.0353(10) Uani 1 1 d . . .
C11 C 0.5001(4) 0.1946(4) 0.8374(3) 0.0516(13) Uani 1 1 d . . .
H11 H 0.4523 0.2546 0.8564 0.062 Uiso 1 1 calc R . .
C12 C 0.5346(5) 0.1057(4) 0.8949(3) 0.0642(15) Uani 1 1 d . . .
H12 H 0.5095 0.1043 0.9531 0.077 Uiso 1 1 calc R . .
C13 C 0.6054(4) 0.0190(4) 0.8677(3) 0.0593(14) Uani 1 1 d . . .
H13 H 0.6293 -0.0421 0.9073 0.071 Uiso 1 1 calc R . .
C14 C 0.6418(4) 0.0204(3) 0.7835(3) 0.0522(13) Uani 1 1 d . . .
H14 H 0.6909 -0.0396 0.7653 0.063 Uiso 1 1 calc R . .
C15 C 0.6075(4) 0.1083(3) 0.7253(3) 0.0412(11) Uani 1 1 d . . .
H15 H 0.6332 0.1086 0.6673 0.049 Uiso 1 1 calc R . .
C16 C 0.5014(3) 0.3868(3) 0.7149(2) 0.0327(10) Uani 1 1 d . . .
C17 C 0.4214(4) 0.4812(3) 0.7020(3) 0.0470(12) Uani 1 1 d . . .
H17 H 0.3570 0.4882 0.6778 0.056 Uiso 1 1 calc R . .
C18 C 0.4346(4) 0.5648(4) 0.7240(3) 0.0551(14) Uani 1 1 d . . .
H18 H 0.3789 0.6287 0.7153 0.066 Uiso 1 1 calc R . .
C19 C 0.5274(4) 0.5566(4) 0.7582(3) 0.0498(13) Uani 1 1 d . . .
H19 H 0.5361 0.6148 0.7726 0.060 Uiso 1 1 calc R . .
C20 C 0.6072(4) 0.4648(4) 0.7714(3) 0.0533(13) Uani 1 1 d . . .
H20 H 0.6721 0.4594 0.7944 0.064 Uiso 1 1 calc R . .
C21 C 0.5939(4) 0.3796(3) 0.7515(3) 0.0484(12) Uani 1 1 d . . .
H21 H 0.6484 0.3153 0.7629 0.058 Uiso 1 1 calc R . .
C25 C -0.1177(4) 0.6163(4) 0.6660(3) 0.0534(13) Uani 1 1 d . . .
H25A H -0.0665 0.6494 0.6228 0.064 Uiso 1 1 calc R . .
H25B H -0.0893 0.5999 0.7204 0.064 Uiso 1 1 calc R . .
Cl1 Cl -0.11673(14) 0.50299(12) 0.63948(11) 0.0843(5) Uani 1 1 d . . .
Cl2 Cl -0.25379(11) 0.70166(10) 0.67390(8) 0.0588(4) Uani 1 1 d . . .
B1 B 0.0350(4) 0.8003(3) 0.7844(3) 0.0260(10) Uani 1 1 d . . .
C30 C -0.0357(3) 0.9041(3) 0.8218(2) 0.0242(9) Uani 1 1 d . . .
C31 C -0.0816(3) 0.8986(3) 0.9067(2) 0.0300(9) Uani 1 1 d . . .
H31 H -0.0804 0.8334 0.9410 0.036 Uiso 1 1 calc R . .
C32 C -0.1286(4) 0.9847(3) 0.9425(2) 0.0360(10) Uani 1 1 d . A .
C33 C -0.1311(4) 1.0808(3) 0.8952(2) 0.0365(10) Uani 1 1 d . . .
H33 H -0.1641 1.1400 0.9195 0.044 Uiso 1 1 calc R . .
C34 C -0.0844(3) 1.0891(3) 0.8116(2) 0.0287(9) Uani 1 1 d . . .
C35 C -0.0383(3) 1.0020(3) 0.7758(2) 0.0278(9) Uani 1 1 d . . .
H35 H -0.0076 1.0098 0.7180 0.033 Uiso 1 1 calc R . .
C36 C -0.1788(5) 0.9719(4) 1.0337(3) 0.0580(14) Uani 1 1 d DU . .
F31 F -0.2753(6) 0.9657(10) 1.0504(4) 0.103(4) Uani 0.668(10) 1 d PDU A 1
F32 F -0.1638(8) 1.0426(4) 1.0682(4) 0.082(3) Uani 0.668(10) 1 d PDU A 1
F33 F -0.1109(6) 0.8856(4) 1.0788(3) 0.063(2) Uani 0.668(10) 1 d PDU A 1
F31B F -0.2868(12) 1.0473(11) 1.0400(9) 0.102(7) Uani 0.332(10) 1 d PDU A 2
F32B F -0.1375(15) 0.980(2) 1.0879(9) 0.163(13) Uani 0.332(10) 1 d PDU A 2
F33B F -0.2298(17) 0.8929(11) 1.0551(11) 0.120(8) Uani 0.332(10) 1 d PDU A 2
C37 C -0.0819(4) 1.1910(3) 0.7587(3) 0.0420(11) Uani 1 1 d DU . .
F34 F 0.0192(3) 1.1929(2) 0.7183(2) 0.0997(13) Uani 1 1 d DU . .
F35 F -0.1450(3) 1.2180(2) 0.69786(18) 0.0782(10) Uani 1 1 d DU . .
F36 F -0.1198(3) 1.2669(2) 0.80013(17) 0.0874(11) Uani 1 1 d DU . .
C40 C 0.0322(3) 0.8122(3) 0.6840(2) 0.0234(9) Uani 1 1 d . . .
C41 C -0.0591(3) 0.8733(3) 0.6428(2) 0.0273(9) Uani 1 1 d . . .
H41 H -0.1221 0.9138 0.6736 0.033 Uiso 1 1 calc R . .
C42 C -0.0615(3) 0.8772(3) 0.5585(2) 0.0271(9) Uani 1 1 d . B .
C43 C 0.0293(3) 0.8200(3) 0.5116(2) 0.0302(9) Uani 1 1 d . . .
H43 H 0.0289 0.8233 0.4539 0.036 Uiso 1 1 calc R . .
C44 C 0.1213(3) 0.7577(3) 0.5506(2) 0.0271(9) Uani 1 1 d . . .
C45 C 0.1212(3) 0.7542(3) 0.6349(2) 0.0264(9) Uani 1 1 d . . .
H45 H 0.1845 0.7103 0.6604 0.032 Uiso 1 1 calc R . .
C46 C -0.1615(4) 0.9428(3) 0.5178(3) 0.0365(10) Uani 1 1 d DU . .
F41 F -0.2407(7) 0.9017(7) 0.5279(8) 0.087(4) Uani 0.637(19) 1 d PDU B 1
F42 F -0.2060(8) 1.0307(5) 0.5450(6) 0.063(3) Uani 0.637(19) 1 d PDU B 1
F43 F -0.1341(7) 0.9730(8) 0.4367(3) 0.086(3) Uani 0.637(19) 1 d PDU B 1
F41B F -0.2514(11) 0.982(2) 0.5716(8) 0.104(9) Uani 0.363(19) 1 d PDU B 2
F42B F -0.1462(18) 1.0139(16) 0.4565(19) 0.128(11) Uani 0.363(19) 1 d PDU B 2
F43B F -0.2062(19) 0.8893(15) 0.4844(16) 0.082(8) Uani 0.363(19) 1 d PDU B 2
C47 C 0.2192(4) 0.6967(3) 0.5003(3) 0.0377(10) Uani 1 1 d DU . .
F44 F 0.1936(2) 0.6276(2) 0.47065(18) 0.0657(8) Uani 1 1 d DU . .
F45 F 0.2631(2) 0.7534(2) 0.43332(15) 0.0571(7) Uani 1 1 d DU . .
F46 F 0.3042(2) 0.6425(2) 0.54401(16) 0.0626(8) Uani 1 1 d DU . .
C50 C 0.1631(3) 0.7849(3) 0.8021(2) 0.0243(9) Uani 1 1 d . . .
C51 C 0.2348(3) 0.8373(3) 0.7467(2) 0.0290(9) Uani 1 1 d . . .
H51 H 0.2131 0.8741 0.6938 0.035 Uiso 1 1 calc R . .
C52 C 0.3361(3) 0.8383(3) 0.7652(2) 0.0297(9) Uani 1 1 d . C .
C53 C 0.3709(3) 0.7857(3) 0.8417(2) 0.0316(10) Uani 1 1 d . . .
H53 H 0.4403 0.7861 0.8549 0.038 Uiso 1 1 calc R . .
C54 C 0.3021(3) 0.7325(3) 0.8985(2) 0.0287(9) Uani 1 1 d . . .
C55 C 0.2004(3) 0.7321(3) 0.8788(2) 0.0266(9) Uani 1 1 d . . .
H55 H 0.1549 0.6948 0.9187 0.032 Uiso 1 1 calc R . .
C56 C 0.4088(4) 0.8945(4) 0.7026(3) 0.0444(11) Uani 1 1 d DU . .
F51 F 0.3536(6) 0.9846(6) 0.6656(7) 0.085(5) Uani 0.64(3) 1 d PDU C 1
F52 F 0.4595(11) 0.8462(8) 0.6408(7) 0.106(6) Uani 0.64(3) 1 d PDU C 1
F53 F 0.4886(11) 0.9097(13) 0.7322(5) 0.119(7) Uani 0.64(3) 1 d PDU C 1
F51B F 0.3838(19) 0.919(3) 0.6258(9) 0.141(17) Uani 0.36(3) 1 d PDU C 2
F52B F 0.5128(8) 0.8503(11) 0.6935(15) 0.096(11) Uani 0.36(3) 1 d PDU C 2
F53B F 0.402(2) 0.9821(14) 0.7208(16) 0.134(15) Uani 0.36(3) 1 d PDU C 2
C57 C 0.3389(4) 0.6749(3) 0.9804(3) 0.0418(11) Uani 1 1 d DU . .
F54 F 0.3936(3) 0.7209(3) 1.01117(19) 0.0960(12) Uani 1 1 d DU . .
F55 F 0.4066(3) 0.5830(2) 0.97620(19) 0.0938(12) Uani 1 1 d DU . .
F56 F 0.2536(2) 0.6616(2) 1.04042(15) 0.0642(8) Uani 1 1 d DU . .
C60 C -0.0158(3) 0.7033(3) 0.8306(2) 0.0248(9) Uani 1 1 d . . .
C61 C 0.0498(3) 0.6013(3) 0.8398(2) 0.0291(9) Uani 1 1 d . . .
H61 H 0.1288 0.5869 0.8221 0.035 Uiso 1 1 calc R . .
C62 C 0.0030(4) 0.5203(3) 0.8741(2) 0.0310(10) Uani 1 1 d . . .
C63 C -0.1116(4) 0.5379(3) 0.9018(2) 0.0377(11) Uani 1 1 d . . .
H63 H -0.1433 0.4825 0.9263 0.045 Uiso 1 1 calc R . .
C64 C -0.1790(3) 0.6381(3) 0.8931(2) 0.0349(10) Uani 1 1 d . D .
C65 C -0.1313(3) 0.7179(3) 0.8573(2) 0.0306(9) Uani 1 1 d . . .
H65 H -0.1795 0.7858 0.8505 0.037 Uiso 1 1 calc R . .
C66 C 0.0738(4) 0.4118(3) 0.8786(3) 0.0428(11) Uani 1 1 d DU . .
F61 F 0.0536(3) 0.35300(19) 0.95279(17) 0.0802(10) Uani 1 1 d DU . .
F62 F 0.1837(3) 0.4016(2) 0.8638(2) 0.0812(10) Uani 1 1 d DU . .
F63 F 0.0557(3) 0.3678(2) 0.82226(17) 0.0630(8) Uani 1 1 d DU . .
C67 C -0.3023(4) 0.6590(4) 0.9238(3) 0.0504(12) Uani 1 1 d DU . .
F64 F -0.3264(4) 0.6300(8) 1.0046(3) 0.103(4) Uani 0.796(13) 1 d PDU D 1
F65 F -0.3594(4) 0.7559(3) 0.9029(7) 0.114(4) Uani 0.796(13) 1 d PDU D 1
F66 F -0.3510(4) 0.6087(4) 0.8921(3) 0.0665(18) Uani 0.796(13) 1 d PDU D 1
F64B F -0.3306(14) 0.7241(18) 0.9761(14) 0.067(7) Uani 0.204(13) 1 d PDU D 2
F65B F -0.3643(18) 0.699(4) 0.8680(12) 0.21(3) Uani 0.204(13) 1 d PDU D 2
F66B F -0.328(3) 0.5793(14) 0.973(3) 0.21(3) Uani 0.204(13) 1 d PDU D 2

loop_
_atom_site_aniso_label
_atom_site_aniso_U_11
_atom_site_aniso_U_22
_atom_site_aniso_U_33
_atom_site_aniso_U_23
_atom_site_aniso_U_13
_atom_site_aniso_U_12
Mn1 0.0348(4) 0.0378(4) 0.0302(4) -0.0084(3) -0.0025(3) -0.0140(3)
C1 0.042(3) 0.043(3) 0.036(2) -0.004(2) -0.008(2) -0.020(2)
O1 0.045(2) 0.043(2) 0.062(2) -0.0170(17) -0.0024(16) -0.0108(17)
C2 0.046(3) 0.050(3) 0.043(3) -0.013(2) 0.003(2) -0.013(2)
O2 0.088(3) 0.072(3) 0.054(2) 0.011(2) 0.012(2) -0.026(2)
C3 0.046(3) 0.050(3) 0.038(3) -0.013(2) -0.002(2) -0.021(2)
O3 0.054(2) 0.088(3) 0.064(2) -0.024(2) -0.0145(19) -0.034(2)
C4 0.033(2) 0.040(3) 0.036(2) -0.006(2) 0.0008(19) -0.014(2)
C5 0.044(3) 0.067(3) 0.029(2) -0.009(2) 0.002(2) -0.022(3)
C6 0.043(3) 0.061(3) 0.043(3) -0.028(2) 0.005(2) -0.021(2)
C7 0.037(3) 0.039(3) 0.043(3) -0.015(2) -0.001(2) -0.011(2)
C8 0.028(2) 0.033(2) 0.039(2) -0.010(2) -0.0015(19) -0.0074(19)
C9 0.023(2) 0.035(2) 0.037(2) -0.011(2) 0.0000(18) -0.0082(19)
C10 0.031(2) 0.034(2) 0.042(3) -0.006(2) -0.008(2) -0.010(2)
C11 0.067(4) 0.041(3) 0.045(3) -0.007(2) -0.009(3) -0.013(3)
C12 0.085(4) 0.059(4) 0.042(3) 0.003(3) -0.011(3) -0.020(3)
C13 0.063(4) 0.047(3) 0.059(3) 0.013(3) -0.021(3) -0.014(3)
C14 0.041(3) 0.031(3) 0.076(4) -0.002(3) -0.009(3) -0.003(2)
C15 0.032(3) 0.039(3) 0.049(3) -0.008(2) -0.003(2) -0.006(2)
C16 0.029(2) 0.033(2) 0.036(2) -0.0081(19) -0.0072(19) -0.007(2)
C17 0.041(3) 0.039(3) 0.068(3) -0.020(2) -0.024(2) -0.002(2)
C18 0.050(3) 0.034(3) 0.087(4) -0.025(3) -0.028(3) 0.002(2)
C19 0.048(3) 0.044(3) 0.067(3) -0.024(3) -0.016(3) -0.011(3)
C20 0.040(3) 0.050(3) 0.080(4) -0.020(3) -0.029(3) -0.008(3)
C21 0.041(3) 0.036(3) 0.071(3) -0.013(2) -0.024(2) -0.003(2)
C25 0.050(3) 0.064(3) 0.053(3) -0.014(3) -0.018(2) -0.018(3)
Cl1 0.0849(12) 0.0620(9) 0.1167(13) -0.0219(9) -0.0254(10) -0.0247(8)
Cl2 0.0496(8) 0.0677(9) 0.0593(8) -0.0072(7) -0.0148(6) -0.0160(7)
B1 0.024(2) 0.028(2) 0.026(2) -0.0049(19) -0.0051(19) -0.005(2)
C30 0.021(2) 0.028(2) 0.025(2) -0.0047(17) -0.0077(17) -0.0072(17)
C31 0.034(2) 0.027(2) 0.028(2) -0.0019(18) -0.0055(18) -0.0086(19)
C32 0.047(3) 0.035(3) 0.026(2) -0.0101(19) 0.0000(19) -0.012(2)
C33 0.042(3) 0.031(2) 0.038(3) -0.015(2) -0.004(2) -0.006(2)
C34 0.029(2) 0.027(2) 0.031(2) -0.0035(18) -0.0073(18) -0.0085(18)
C35 0.028(2) 0.031(2) 0.024(2) -0.0051(18) -0.0044(17) -0.0089(19)
C36 0.086(4) 0.036(3) 0.044(3) -0.012(2) 0.007(3) -0.014(3)
F31 0.050(4) 0.221(13) 0.038(3) -0.010(8) 0.007(3) -0.056(6)
F32 0.148(7) 0.066(4) 0.030(4) -0.022(3) -0.005(3) -0.021(4)
F33 0.088(4) 0.062(3) 0.026(3) -0.004(2) -0.002(2) -0.010(3)
F31B 0.106(11) 0.104(9) 0.044(7) -0.006(8) 0.038(7) 0.003(8)
F32B 0.096(14) 0.40(4) 0.022(7) -0.010(19) -0.012(8) -0.13(2)
F33B 0.19(2) 0.086(9) 0.074(9) -0.033(9) 0.079(11) -0.081(11)
C37 0.052(3) 0.034(3) 0.039(3) -0.006(2) -0.006(2) -0.011(2)
F34 0.060(2) 0.055(2) 0.146(3) 0.0237(19) 0.023(2) -0.0205(17)
F35 0.115(3) 0.0522(18) 0.0635(19) 0.0152(15) -0.0439(19) -0.0177(18)
F36 0.171(4) 0.0331(16) 0.0556(18) -0.0108(14) -0.003(2) -0.0329(19)
C40 0.024(2) 0.021(2) 0.027(2) -0.0019(17) -0.0041(17) -0.0102(17)
C41 0.028(2) 0.026(2) 0.029(2) -0.0070(17) -0.0033(18) -0.0081(18)
C42 0.028(2) 0.025(2) 0.031(2) -0.0024(17) -0.0097(18) -0.0083(18)
C43 0.037(3) 0.031(2) 0.024(2) -0.0043(18) -0.0056(19) -0.012(2)
C44 0.029(2) 0.026(2) 0.029(2) -0.0071(17) -0.0021(18) -0.0105(18)
C45 0.027(2) 0.025(2) 0.029(2) -0.0027(17) -0.0083(17) -0.0079(18)
C46 0.037(3) 0.034(3) 0.041(3) -0.010(2) -0.012(2) -0.006(2)
F41 0.055(5) 0.054(5) 0.154(10) 0.037(5) -0.064(6) -0.031(5)
F42 0.058(5) 0.044(4) 0.085(5) -0.026(3) -0.038(4) 0.018(3)
F43 0.066(4) 0.115(7) 0.024(3) 0.019(3) -0.010(2) 0.024(4)
F41B 0.046(7) 0.17(2) 0.058(7) -0.051(9) -0.025(5) 0.050(10)
F42B 0.064(14) 0.064(12) 0.23(2) 0.100(14) -0.076(14) -0.047(11)
F43B 0.081(15) 0.057(9) 0.134(17) -0.043(11) -0.082(13) 0.008(8)
C47 0.037(3) 0.040(3) 0.033(2) -0.008(2) -0.006(2) -0.007(2)
F44 0.071(2) 0.0603(18) 0.075(2) -0.0443(16) 0.0047(15) -0.0169(16)
F45 0.0496(17) 0.0563(17) 0.0464(16) -0.0039(13) 0.0163(13) -0.0082(14)
F46 0.0428(17) 0.077(2) 0.0465(16) -0.0194(14) -0.0094(13) 0.0204(14)
C50 0.026(2) 0.022(2) 0.026(2) -0.0079(17) -0.0028(17) -0.0057(17)
C51 0.030(2) 0.027(2) 0.030(2) -0.0049(17) -0.0065(18) -0.0071(19)
C52 0.026(2) 0.027(2) 0.038(2) -0.0092(19) -0.0028(19) -0.0090(18)
C53 0.023(2) 0.030(2) 0.045(3) -0.013(2) -0.0100(19) -0.0037(19)
C54 0.027(2) 0.028(2) 0.032(2) -0.0092(18) -0.0087(18) -0.0030(18)
C55 0.025(2) 0.023(2) 0.032(2) -0.0058(17) -0.0046(17) -0.0057(17)
C56 0.037(3) 0.046(3) 0.053(3) -0.008(2) -0.005(2) -0.018(2)
F51 0.068(5) 0.049(5) 0.111(10) 0.028(4) 0.003(5) -0.022(3)
F52 0.117(11) 0.113(7) 0.097(9) -0.059(7) 0.073(8) -0.073(7)
F53 0.114(11) 0.202(17) 0.085(7) 0.028(8) -0.040(7) -0.131(11)
F51B 0.100(19) 0.28(4) 0.063(10) 0.065(15) -0.041(12) -0.13(2)
F52B 0.019(6) 0.073(11) 0.14(2) 0.032(10) 0.020(8) -0.001(6)
F53B 0.16(3) 0.078(13) 0.18(2) -0.066(16) 0.09(2) -0.096(16)
C57 0.038(3) 0.046(3) 0.042(3) -0.005(2) -0.013(2) -0.011(2)
F54 0.127(3) 0.125(3) 0.071(2) 0.023(2) -0.066(2) -0.082(3)
F55 0.101(3) 0.067(2) 0.069(2) 0.0048(17) -0.0267(19) 0.0337(19)
F56 0.0518(18) 0.099(2) 0.0349(15) 0.0069(15) -0.0148(13) -0.0206(16)
C60 0.026(2) 0.028(2) 0.022(2) -0.0055(17) -0.0081(17) -0.0060(18)
C61 0.033(2) 0.032(2) 0.026(2) -0.0071(18) -0.0084(18) -0.009(2)
C62 0.043(3) 0.026(2) 0.028(2) -0.0044(18) -0.0134(19) -0.011(2)
C63 0.049(3) 0.036(3) 0.035(2) -0.003(2) -0.006(2) -0.025(2)
C64 0.033(3) 0.040(3) 0.037(2) -0.007(2) -0.0070(19) -0.017(2)
C65 0.030(2) 0.031(2) 0.034(2) -0.0076(18) -0.0119(19) -0.0061(19)
C66 0.053(3) 0.034(3) 0.043(3) -0.003(2) -0.016(2) -0.012(2)
F61 0.138(3) 0.0337(16) 0.0470(17) 0.0069(13) -0.0119(18) -0.0061(17)
F62 0.053(2) 0.0339(16) 0.152(3) -0.0129(18) -0.035(2) 0.0036(14)
F63 0.089(2) 0.0450(16) 0.0618(18) -0.0258(14) -0.0187(16) -0.0119(15)
C67 0.041(3) 0.056(3) 0.061(3) -0.014(3) -0.001(2) -0.025(3)
F64 0.050(3) 0.219(10) 0.046(3) -0.030(4) 0.006(2) -0.052(5)
F65 0.030(3) 0.054(3) 0.243(12) -0.019(4) 0.003(5) -0.014(2)
F66 0.048(3) 0.094(4) 0.076(4) -0.019(3) -0.010(3) -0.042(3)
F64B 0.013(8) 0.090(16) 0.086(15) -0.038(12) 0.013(8) 0.002(9)
F65B 0.031(12) 0.51(8) 0.052(13) -0.03(3) -0.023(9) -0.05(4)
F66B 0.15(3) 0.061(13) 0.34(6) -0.017(18) 0.16(3) -0.057(15)

loop_
_atom_type_symbol
_atom_type_description
_atom_type_scat_dispersion_real
_atom_type_scat_dispersion_imag
_atom_type_scat_source
C C 0.0033 0.0016 'International Tables Vol C Tables 4.2.6.8 and 6.1.1.4'
H H 0.0000 0.0000 'International Tables Vol C Tables 4.2.6.8 and 6.1.1.4'
B B 0.0013 0.0007 'International Tables Vol C Tables 4.2.6.8 and 6.1.1.4'
O O 0.0106 0.0060 'International Tables Vol C Tables 4.2.6.8 and 6.1.1.4'
F F 0.0171 0.0103 'International Tables Vol C Tables 4.2.6.8 and 6.1.1.4'
Mn Mn 0.3368 0.7283 'International Tables Vol C Tables 4.2.6.8 and 6.1.1.4'
Cl Cl 0.1484 0.1585 'International Tables Vol C Tables 4.2.6.8 and 6.1.1.4'

loop_
_geom_angle_atom_site_label_1
_geom_angle_atom_site_label_2
_geom_angle_atom_site_label_3
_geom_angle
C1 Mn1 C3 86.95(19)
C1 Mn1 C2 95.17(19)
C3 Mn1 C2 91.5(2)
C1 Mn1 C7 153.19(18)
C3 Mn1 C7 119.45(18)
C2 Mn1 C7 89.11(19)
C1 Mn1 C8 113.27(17)
C3 Mn1 C8 154.85(17)
C2 Mn1 C8 100.94(19)
C7 Mn1 C8 40.12(15)
C1 Mn1 C4 94.95(18)
C3 Mn1 C4 127.97(18)
C2 Mn1 C4 139.70(19)
C7 Mn1 C4 65.94(17)
C8 Mn1 C4 39.82(15)
C1 Mn1 C6 150.10(19)
C3 Mn1 C6 89.80(18)
C2 Mn1 C6 114.62(19)
C7 Mn1 C6 37.94(16)
C8 Mn1 C6 65.17(16)
C4 Mn1 C6 64.24(17)
C1 Mn1 C5 112.40(19)
C3 Mn1 C5 94.09(18)
C2 Mn1 C5 152.09(19)
C7 Mn1 C5 64.42(18)
C8 Mn1 C5 65.05(17)
C4 Mn1 C5 37.80(15)
C6 Mn1 C5 38.21(17)
O1 C1 Mn1 177.8(4)
O2 C2 Mn1 175.4(5)
O3 C3 Mn1 178.7(4)
C5 C4 C8 108.6(4)
C5 C4 Mn1 72.4(2)
C8 C4 Mn1 70.0(2)
C4 C5 C6 108.6(4)
C4 C5 Mn1 69.8(2)
C6 C5 Mn1 70.5(2)
C7 C6 C5 109.0(4)
C7 C6 Mn1 69.4(2)
C5 C6 Mn1 71.3(2)
C6 C7 C8 108.4(4)
C6 C7 Mn1 72.6(3)
C8 C7 Mn1 70.5(2)
C9 C8 C4 127.8(4)
C9 C8 C7 126.1(4)
C4 C8 C7 105.3(4)
C9 C8 Mn1 117.0(3)
C4 C8 Mn1 70.2(2)
C7 C8 Mn1 69.4(2)
C8 C9 C10 120.7(3)
C8 C9 C16 123.0(4)
C10 C9 C16 116.2(3)
C11 C10 C15 118.4(4)
C11 C10 C9 119.1(4)
C15 C10 C9 122.5(4)
C12 C11 C10 120.6(5)
C13 C12 C11 119.9(5)
C14 C13 C12 120.3(5)
C13 C14 C15 120.4(4)
C14 C15 C10 120.3(4)
C17 C16 C21 117.9(4)
C17 C16 C9 125.1(4)
C21 C16 C9 117.0(4)
C18 C17 C16 120.5(4)
C19 C18 C17 120.7(4)
C20 C19 C18 119.9(4)
C19 C20 C21 120.1(4)
C20 C21 C16 120.8(4)
Cl1 C25 Cl2 111.7(3)
C60 B1 C30 111.9(3)
C60 B1 C40 104.9(3)
C30 B1 C40 113.8(3)
C60 B1 C50 113.8(3)
C30 B1 C50 101.6(3)
C40 B1 C50 111.1(3)
C35 C30 C31 115.5(3)
C35 C30 B1 122.5(3)
C31 C30 B1 121.2(3)
C32 C31 C30 122.5(4)
C33 C32 C31 120.7(4)
C33 C32 C36 120.3(4)
C31 C32 C36 119.0(4)
C32 C33 C34 118.4(4)
C33 C34 C35 120.4(4)
C33 C34 C37 120.3(4)
C35 C34 C37 119.2(3)
C30 C35 C34 122.4(3)
F32B C36 F31 117.9(9)
F32B C36 F32 38.5(14)
F31 C36 F32 112.7(7)
F32B C36 F33B 114.2(13)
F31 C36 F33B 44.2(7)
F32 C36 F33B 139.8(8)
F32B C36 F33 60.1(14)
F31 C36 F33 108.4(6)
F32 C36 F33 98.3(5)
F33B C36 F33 70.3(9)
F32B C36 F31B 103.1(13)
F31 C36 F31B 47.1(7)
F32 C36 F31B 75.0(8)
F33B C36 F31B 91.3(10)
F33 C36 F31B 143.0(7)
F32B C36 C32 124.8(9)
F31 C36 C32 116.7(5)
F32 C36 C32 110.0(5)
F33B C36 C32 110.1(7)
F33 C36 C32 109.3(4)
F31B C36 C32 107.1(6)
F34 C37 F36 108.0(4)
F34 C37 F35 103.7(4)
F36 C37 F35 104.9(4)
F34 C37 C34 112.9(4)
F36 C37 C34 114.2(4)
F35 C37 C34 112.3(4)
C45 C40 C41 115.4(3)
C45 C40 B1 120.4(3)
C41 C40 B1 124.1(3)
C42 C41 C40 122.7(3)
C43 C42 C41 120.2(4)
C43 C42 C46 119.2(3)
C41 C42 C46 120.6(3)
C42 C43 C44 118.7(3)
C45 C44 C43 120.1(3)
C45 C44 C47 121.1(4)
C43 C44 C47 118.8(3)
C44 C45 C40 122.9(4)
F42B C46 F41 123.3(9)
F42B C46 F42 72.7(14)
F41 C46 F42 106.8(6)
F42B C46 F43 31.0(14)
F41 C46 F43 107.8(6)
F42 C46 F43 102.9(5)
F42B C46 F43B 102.5(12)
F41 C46 F43B 35.1(9)
F42 C46 F43B 131.7(9)
F43 C46 F43B 77.3(11)
F42B C46 F41B 108.4(12)
F41 C46 F41B 67.0(11)
F42 C46 F41B 43.3(11)
F43 C46 F41B 130.7(9)
F43B C46 F41B 100.0(11)
F42B C46 C42 117.4(9)
F41 C46 C42 114.8(5)
F42 C46 C42 111.9(4)
F43 C46 C42 111.9(5)
F43B C46 C42 112.4(9)
F41B C46 C42 114.2(6)
F45 C47 F44 105.2(3)
F45 C47 F46 106.2(3)
F44 C47 F46 104.9(3)
F45 C47 C44 113.2(3)
F44 C47 C44 113.2(4)
F46 C47 C44 113.4(3)
C51 C50 C55 115.6(3)
C51 C50 B1 121.4(3)
C55 C50 B1 122.3(3)
C52 C51 C50 123.0(4)
C51 C52 C53 120.4(4)
C51 C52 C56 120.0(4)
C53 C52 C56 119.6(4)
C54 C53 C52 118.4(4)
C53 C54 C55 120.6(4)
C53 C54 C57 119.0(4)
C55 C54 C57 120.5(4)
C54 C55 C50 122.1(4)
F52B C56 F51 129.6(7)
F52B C56 F53 51.0(8)
F51 C56 F53 105.8(7)
F52B C56 F51B 103.7(11)
F51 C56 F51B 53.9(13)
F53 C56 F51B 130.7(7)
F52B C56 F52 57.4(9)
F51 C56 F52 104.0(6)
F53 C56 F52 105.8(7)
F51B C56 F52 52.9(12)
F52B C56 F53B 103.8(11)
F51 C56 F53B 54.5(12)
F53 C56 F53B 56.8(10)
F51B C56 F53B 104.7(12)
F52 C56 F53B 135.8(8)
F52B C56 C52 116.6(6)
F51 C56 C52 113.8(5)
F53 C56 C52 114.9(5)
F51B C56 C52 114.4(7)
F52 C56 C52 111.7(5)
F53B C56 C52 112.4(7)
F55 C57 F54 105.9(4)
F55 C57 F56 105.9(4)
F54 C57 F56 105.0(4)
F55 C57 C54 112.9(4)
F54 C57 C54 113.3(4)
F56 C57 C54 113.2(4)
C61 C60 C65 115.4(4)
C61 C60 B1 123.4(3)
C65 C60 B1 121.0(3)
C62 C61 C60 122.0(4)
C63 C62 C61 120.9(4)
C63 C62 C66 118.0(4)
C61 C62 C66 121.1(4)
C64 C63 C62 118.5(4)
C65 C64 C63 119.9(4)
C65 C64 C67 120.6(4)
C63 C64 C67 119.5(4)
C64 C65 C60 123.2(4)
F62 C66 F61 106.7(4)
F62 C66 F63 104.9(4)
F61 C66 F63 105.9(4)
F62 C66 C62 113.7(4)
F61 C66 C62 112.6(4)
F63 C66 C62 112.4(4)
F65B C67 F66B 112(2)
F65B C67 F64 131.2(12)
F66B C67 F64 45.0(19)
F65B C67 F65 51(2)
F66B C67 F65 133.7(13)
F64 C67 F65 108.1(6)
F65B C67 F66 56(2)
F66B C67 F66 63(2)
F64 C67 F66 103.6(5)
F65 C67 F66 104.1(5)
F65B C67 F64B 106.0(18)
F66B C67 F64B 101.6(16)
F64 C67 F64B 58.0(10)
F65 C67 F64B 57.5(9)
F66 C67 F64B 138.7(8)
F65B C67 C64 115.0(12)
F66B C67 C64 112.1(14)
F64 C67 C64 113.8(5)
F65 C67 C64 113.8(4)
F66 C67 C64 112.5(4)
F64B C67 C64 108.7(8)

loop_
_geom_bond_atom_site_label_1
_geom_bond_atom_site_label_2
_geom_bond_distance
Mn1 C1 1.812(5)
Mn1 C3 1.816(5)
Mn1 C2 1.827(5)
Mn1 C7 2.115(4)
Mn1 C8 2.131(4)
Mn1 C4 2.134(4)
Mn1 C6 2.156(4)
Mn1 C5 2.167(4)
C1 O1 1.142(5)
C2 O2 1.130(5)
C3 O3 1.137(5)
C4 C5 1.393(6)
C4 C8 1.452(6)
C5 C6 1.415(6)
C6 C7 1.389(6)
C7 C8 1.456(5)
C8 C9 1.413(5)
C9 C10 1.467(6)
C9 C16 1.474(5)
C10 C11 1.398(6)
C10 C15 1.400(6)
C11 C12 1.380(6)
C12 C13 1.378(7)
C13 C14 1.373(7)
C14 C15 1.377(6)
C16 C17 1.389(6)
C16 C21 1.395(6)
C17 C18 1.378(6)
C18 C19 1.370(6)
C19 C20 1.363(6)
C20 C21 1.384(6)
C25 Cl1 1.747(5)
C25 Cl2 1.758(5)
B1 C60 1.639(6)
B1 C30 1.642(5)
B1 C40 1.642(5)
B1 C50 1.645(6)
C30 C35 1.392(5)
C30 C31 1.399(5)
C31 C32 1.384(5)
C32 C33 1.379(6)
C32 C36 1.505(6)
C33 C34 1.381(5)
C34 C35 1.396(5)
C34 C37 1.489(6)
C36 F32B 1.176(12)
C36 F31 1.219(7)
C36 F32 1.339(8)
C36 F33B 1.391(12)
C36 F33 1.390(7)
C36 F31B 1.441(12)
C37 F34 1.316(5)
C37 F36 1.318(5)
C37 F35 1.328(5)
C40 C45 1.397(5)
C40 C41 1.398(5)
C41 C42 1.395(5)
C42 C43 1.385(5)
C42 C46 1.491(6)
C43 C44 1.391(5)
C44 C45 1.389(5)
C44 C47 1.486(5)
C46 F42B 1.268(14)
C46 F41 1.268(7)
C46 F42 1.330(6)
C46 F43 1.315(7)
C46 F43B 1.341(13)
C46 F41B 1.348(10)
C47 F45 1.328(5)
C47 F44 1.338(5)
C47 F46 1.342(5)
C50 C51 1.394(5)
C50 C55 1.402(5)
C51 C52 1.384(5)
C52 C53 1.388(5)
C52 C56 1.483(6)
C53 C54 1.386(5)
C54 C55 1.395(5)
C54 C57 1.487(6)
C56 F52B 1.259(9)
C56 F51 1.306(8)
C56 F53 1.305(7)
C56 F51B 1.317(11)
C56 F52 1.310(7)
C56 F53B 1.311(10)
C57 F55 1.313(5)
C57 F54 1.324(5)
C57 F56 1.331(5)
C60 C61 1.398(5)
C60 C65 1.398(5)
C61 C62 1.389(5)
C62 C63 1.386(6)
C62 C66 1.496(6)
C63 C64 1.385(6)
C64 C65 1.385(6)
C64 C67 1.491(6)
C66 F62 1.328(5)
C66 F61 1.328(5)
C66 F63 1.332(5)
C67 F65B 1.250(14)
C67 F66B 1.299(15)
C67 F64 1.302(6)
C67 F65 1.320(7)
C67 F66 1.325(6)
C67 F64B 1.331(12)
